data_1540753
loop_
_publ_author_name
'Zachwieja, U.'
'Jacobs, H.'

_publ_section_title
;
 Kolumnarstrukturen bei Tri- und Diamminnitraten, (M (N H3)3) (N O3) und
 (M (N H3)2) (N O3) des einwertigen Kupfres und Silbers
;
_journal_name_full 'Zeitschrift fuer Anorganische und Allgemeine Chemie'
_journal_page_first 37
_journal_page_last 50
_journal_volume 571
_journal_year 1989
_chemical_formula_sum 'Ag H6 N3 O3'
_chemical_name_systematic '(Ag (N H3)2) (N O3)'
_space_group_IT_number 58
_symmetry_space_group_name_Hall '-P 2 2n'
_symmetry_space_group_name_H-M 'P n n m'
_cell_angle_alpha 90
_cell_angle_beta 90
_cell_angle_gamma 90
_cell_formula_units_Z 4
_cell_length_a 10.573
_cell_length_b 8.11
_cell_length_c 6.286
_cell_volume 539.006
_citation_journal_id_ASTM ZAACAB
_cod_data_source_file Zachwieja_ZAACAB_1989_1183.cif
_cod_data_source_block H6Ag1N3O3
_cod_original_cell_volume 539.0058
_cod_original_formula_sum 'H6 Ag1 N3 O3'
_cod_database_code 1540753

loop_
_symmetry_equiv_pos_as_xyz
x,y,z
-x,-y,z
x+1/2,-y+1/2,-z+1/2
-x+1/2,y+1/2,-z+1/2
-x,-y,-z
x,y,-z
-x-1/2,y-1/2,z-1/2
x-1/2,-y-1/2,z-1/2

loop_
_atom_site_label
_atom_site_type_symbol
_atom_site_fract_x
_atom_site_fract_y
_atom_site_fract_z
_atom_site_occupancy
_atom_site_U_iso_or_equiv
O2 O-2 0.346 0.002 0.158 1 0.0
N2 N-3 0.32 0.371 0 1 0.0
Ag2 Ag+1 0 0 0.5 1 0.0
N3 N+5 0.34 0.925 0 1 0.0
Ag1 Ag+1 0 0 0 1 0.0
O1 O-2 0.329 0.782 0 1 0.0
N1 N-3 0.977 0.264 0 1 0.0
